data_4348280
loop_
_publ_author_name
'Choubey, Bimba'
'Radhakrishna, Latchupatula'
'Mague, Joel T.'
'Balakrishna, Maravanji S.'

_publ_section_title
;
 Two Triazole-Based Phosphine Ligands Prepared via Temperature-Mediated
 Li/H Exchange: Cu(I) and Au(I) Complexes and Structural Studies.
;
_journal_issue 17
_journal_name_full 'Inorganic chemistry'
_journal_page_first 8514
_journal_page_last 8526
_journal_paper_doi 10.1021/acs.inorgchem.6b01094
_journal_volume 55
_journal_year 2016
_chemical_formula_moiety 'C26 H20 N3 P'
_chemical_formula_sum 'C26 H20 N3 P'
_chemical_formula_weight 405.42
_space_group_crystal_system triclinic
_space_group_IT_number 2
_space_group_name_Hall '-P 1'
_space_group_name_H-M_alt 'P -1'
_atom_sites_solution_hydrogens geom
_atom_sites_solution_primary direct
_atom_sites_solution_secondary difmap
_audit_creation_method SHELXL-2013
_cell_angle_alpha 72.029(1)
_cell_angle_beta 87.871(1)
_cell_angle_gamma 86.280(1)
_cell_formula_units_Z 4
_cell_length_a 7.4106(4)
_cell_length_b 15.1870(7)
_cell_length_c 19.4567(9)
_cell_measurement_reflns_used 9883
_cell_measurement_temperature 150(2)
_cell_measurement_theta_max 28.2734
_cell_measurement_theta_min 2.8245
_cell_volume 2078.19(18)
_computing_cell_refinement '<i>SAINT</i> (Bruker AXS, 2013a)'
_computing_data_collection '<i>APEX2</i> (Bruker AXS, 2013)'
_computing_data_reduction '<i>SAINT</i> (Bruker AXS, 2013a)'
_computing_molecular_graphics '<i>DIAMOND</i> (Brandenburg & Putz, 2012)'
_computing_publication_material '<i>SHELXTL</i> (Bruker AXS, 2008)'
_computing_structure_refinement 'SHELXL-2013 (Sheldrick, 2013)'
_computing_structure_solution '<i>SHELXT</i> (Bruker AXS 2013c)'
_diffrn_ambient_temperature 150(2)
_diffrn_detector_area_resol_mean 8.3660
_diffrn_measured_fraction_theta_full 0.999
_diffrn_measured_fraction_theta_max 0.960
_diffrn_measurement_device_type 'Bruker Smart APEX CCD'
_diffrn_measurement_method '\w scans'
_diffrn_radiation_monochromator graphite
_diffrn_radiation_type MoK\a
_diffrn_radiation_wavelength 0.71073
_diffrn_reflns_av_R_equivalents 0.0359
_diffrn_reflns_av_unetI/netI 0.0517
_diffrn_reflns_Laue_measured_fraction_full 0.999
_diffrn_reflns_Laue_measured_fraction_max 0.960
_diffrn_reflns_limit_h_max 9
_diffrn_reflns_limit_h_min -9
_diffrn_reflns_limit_k_max 19
_diffrn_reflns_limit_k_min -18
_diffrn_reflns_limit_l_max 25
_diffrn_reflns_limit_l_min 0
_diffrn_reflns_number 17837
_diffrn_reflns_point_group_measured_fraction_full 0.999
_diffrn_reflns_point_group_measured_fraction_max 0.960
_diffrn_reflns_theta_full 25.242
_diffrn_reflns_theta_max 28.273
_diffrn_reflns_theta_min 1.100
_diffrn_source 'fine-focus sealed tube'
_exptl_absorpt_coefficient_mu 0.150
_exptl_absorpt_correction_T_max 0.98
_exptl_absorpt_correction_T_min 0.98
_exptl_absorpt_correction_type multi-scan
_exptl_absorpt_process_details '<i>TWINABS</i> (Bruker AXS, 2013b)'
_exptl_crystal_colour colourless
_exptl_crystal_density_diffrn 1.296
_exptl_crystal_density_method 'not measured'
_exptl_crystal_description block
_exptl_crystal_F_000 848
_exptl_crystal_size_max 0.160
_exptl_crystal_size_mid 0.120
_exptl_crystal_size_min 0.100
_exptl_transmission_factor_max 0.9705
_exptl_transmission_factor_min 0.7270
_refine_diff_density_max 0.511
_refine_diff_density_min -0.409
_refine_diff_density_rms 0.066
_refine_ls_extinction_method none
_refine_ls_goodness_of_fit_ref 1.030
_refine_ls_hydrogen_treatment constr
_refine_ls_matrix_type full
_refine_ls_number_parameters 542
_refine_ls_number_reflns 17837
_refine_ls_number_restraints 160
_refine_ls_restrained_S_all 1.026
_refine_ls_R_factor_all 0.0736
_refine_ls_R_factor_gt 0.0534
_refine_ls_shift/su_max 0.001
_refine_ls_shift/su_mean 0.000
_refine_ls_structure_factor_coef Fsqd
_refine_ls_weighting_details
;
 w=1/[\s^2^(Fo^2^)+(0.0690P)^2^+0.5843P]
 where P=(Fo^2^+2Fc^2^)/3
;
_refine_ls_weighting_scheme calc
_refine_ls_wR_factor_gt 0.1307
_refine_ls_wR_factor_ref 0.1463
_reflns_Friedel_coverage 0.000
_reflns_number_gt 13685
_reflns_number_total 17837
_reflns_threshold_expression 'I > 2\s(I)'
_cod_data_source_file ic6b01094_si_002.cif
_cod_data_source_block msb633_0m_a
_cod_database_code 4348280
_shelx_space_group_comment
;
The symmetry employed for this shelxl refinement is uniquely defined
by the following loop, which should always be used as a source of
symmetry information in preference to the above space-group names.
They are only intended as comments.
;
_shelx_estimated_absorpt_t_min 0.976
_shelx_estimated_absorpt_t_max 0.985
_shelxl_version_number 2013-2

loop_
_space_group_symop_operation_xyz
'x, y, z'
'-x, -y, -z'

loop_
_atom_site_label
_atom_site_type_symbol
_atom_site_fract_x
_atom_site_fract_y
_atom_site_fract_z
_atom_site_U_iso_or_equiv
_atom_site_adp_type
_atom_site_occupancy
_atom_site_site_symmetry_order
_atom_site_calc_flag
_atom_site_refinement_flags_posn
_atom_site_refinement_flags_adp
P1 P -0.22554(7) 0.97491(4) 0.71950(3) 0.01954(14) Uani 1 1 d . U
N1 N 0.1255(2) 0.86072(13) 0.78499(10) 0.0199(4) Uani 1 1 d . U
N2 N -0.0015(3) 0.83694(14) 0.83800(10) 0.0273(4) Uani 1 1 d . U
N3 N 0.0713(3) 0.84021(14) 0.89749(10) 0.0267(4) Uani 1 1 d . U
C1 C -0.0752(3) 1.05545(15) 0.73816(12) 0.0197(4) Uani 1 1 d . U
C2 C 0.0614(3) 1.09791(17) 0.69006(13) 0.0259(5) Uani 1 1 d . U
H2 H 0.0758 1.0871 0.6445 0.031 Uiso 1 1 calc R U
C3 C 0.1758(3) 1.15549(18) 0.70821(14) 0.0312(6) Uani 1 1 d . U
H3 H 0.2683 1.1838 0.6752 0.037 Uiso 1 1 calc R U
C4 C 0.1558(3) 1.17192(18) 0.77436(14) 0.0308(5) Uani 1 1 d . U
H4 H 0.2339 1.2118 0.7866 0.037 Uiso 1 1 calc R U
C5 C 0.0219(3) 1.13011(18) 0.82253(13) 0.0298(5) Uani 1 1 d . U
H5 H 0.0084 1.1411 0.8680 0.036 Uiso 1 1 calc R U
C6 C -0.0931(3) 1.07198(16) 0.80458(12) 0.0241(5) Uani 1 1 d . U
H6 H -0.1846 1.0434 0.8380 0.029 Uiso 1 1 calc R U
C7 C -0.3573(3) 1.04604(16) 0.64197(12) 0.0203(4) Uani 1 1 d . U
C8 C -0.3379(3) 1.13954(16) 0.60530(12) 0.0234(5) Uani 1 1 d . U
H8 H -0.2454 1.1714 0.6185 0.028 Uiso 1 1 calc R U
C9 C -0.4531(3) 1.18648(17) 0.54947(13) 0.0268(5) Uani 1 1 d . U
H9 H -0.4397 1.2504 0.5252 0.032 Uiso 1 1 calc R U
C10 C -0.5873(3) 1.14102(17) 0.52878(13) 0.0280(5) Uani 1 1 d . U
H10 H -0.6648 1.1734 0.4902 0.034 Uiso 1 1 calc R U
C11 C -0.6078(3) 1.04805(17) 0.56468(13) 0.0264(5) Uani 1 1 d . U
H11 H -0.6991 1.0163 0.5506 0.032 Uiso 1 1 calc R U
C12 C -0.4953(3) 1.00133(16) 0.62105(13) 0.0235(5) Uani 1 1 d . U
H12 H -0.5118 0.9378 0.6460 0.028 Uiso 1 1 calc R U
C13 C -0.0614(3) 0.91113(15) 0.67569(12) 0.0203(4) Uani 1 1 d . U
C14 C -0.0829(3) 0.90755(17) 0.60555(12) 0.0249(5) Uani 1 1 d . U
H14 H -0.1831 0.9409 0.5784 0.030 Uiso 1 1 calc R U
C15 C 0.0382(3) 0.85665(17) 0.57452(13) 0.0275(5) Uani 1 1 d . U
H15 H 0.0201 0.8560 0.5266 0.033 Uiso 1 1 calc R U
C16 C 0.1849(3) 0.80691(16) 0.61265(13) 0.0269(5) Uani 1 1 d . U
H16 H 0.2679 0.7722 0.5913 0.032 Uiso 1 1 calc R U
C17 C 0.2090(3) 0.80844(16) 0.68262(13) 0.0246(5) Uani 1 1 d . U
H17 H 0.3082 0.7739 0.7098 0.030 Uiso 1 1 calc R U
C18 C 0.0889(3) 0.86025(15) 0.71298(12) 0.0200(4) Uani 1 1 d . U
C19 C 0.2806(3) 0.87867(15) 0.81111(12) 0.0222(5) Uani 1 1 d . U
H19 H 0.3902 0.8966 0.7851 0.027 Uiso 1 1 calc R U
C20 C 0.2462(3) 0.86551(15) 0.88304(12) 0.0203(4) Uani 1 1 d . U
C21 C 0.3642(3) 0.87233(15) 0.93995(12) 0.0202(4) Uani 1 1 d . U
C22 C 0.5393(3) 0.90217(16) 0.92321(12) 0.0236(5) Uani 1 1 d . U
H22 H 0.5820 0.9191 0.8745 0.028 Uiso 1 1 calc R U
C23 C 0.6514(3) 0.90724(17) 0.97725(13) 0.0275(5) Uani 1 1 d . U
H23 H 0.7699 0.9283 0.9653 0.033 Uiso 1 1 calc R U
C24 C 0.5913(3) 0.88167(17) 1.04846(13) 0.0287(5) Uani 1 1 d . U
H24 H 0.6680 0.8857 1.0853 0.034 Uiso 1 1 calc R U
C25 C 0.4193(3) 0.85021(18) 1.06593(13) 0.0300(5) Uani 1 1 d . U
H25 H 0.3787 0.8316 1.1149 0.036 Uiso 1 1 calc R U
C26 C 0.3060(3) 0.84581(17) 1.01189(12) 0.0268(5) Uani 1 1 d . U
H26 H 0.1878 0.8245 1.0242 0.032 Uiso 1 1 calc R U
P2 P 0.30993(7) 0.53121(4) 0.78029(3) 0.02053(14) Uani 1 1 d . U
N4 N 0.6550(2) 0.64155(13) 0.71338(10) 0.0210(4) Uani 1 1 d . U
N5 N 0.5331(3) 0.65358(15) 0.66097(11) 0.0288(5) Uani 1 1 d . U
N6 N 0.6233(3) 0.64803(15) 0.60291(11) 0.0298(5) Uani 1 1 d . U
C27 C 0.4686(3) 0.44331(15) 0.76213(12) 0.0220(5) Uani 1 1 d . U
C28 C 0.6364(3) 0.41743(17) 0.79429(13) 0.0276(5) Uani 1 1 d . U
H28 H 0.6736 0.4459 0.8282 0.033 Uiso 1 1 calc R U
C29 C 0.7500(4) 0.35056(18) 0.77748(14) 0.0338(6) Uani 1 1 d . U
H29 H 0.8652 0.3344 0.7991 0.041 Uiso 1 1 calc R U
C30 C 0.6959(4) 0.30734(17) 0.72926(14) 0.0338(6) Uani 1 1 d . U
H30 H 0.7733 0.2611 0.7181 0.041 Uiso 1 1 calc R U
C31 C 0.5296(4) 0.33160(18) 0.69749(14) 0.0333(6) Uani 1 1 d . U
H31 H 0.4919 0.3015 0.6648 0.040 Uiso 1 1 calc R U
C32 C 0.4165(3) 0.39989(17) 0.71298(13) 0.0274(5) Uani 1 1 d . U
H32 H 0.3031 0.4171 0.6900 0.033 Uiso 1 1 calc R U
C33 C 0.1799(3) 0.46293(15) 0.85822(12) 0.0202(4) Uani 1 1 d . U
C34 C 0.2160(3) 0.36925(16) 0.89527(12) 0.0249(5) Uani 1 1 d . U
H34 H 0.3198 0.3371 0.8826 0.030 Uiso 1 1 calc R U
C35 C 0.1005(3) 0.32284(17) 0.95070(13) 0.0285(5) Uani 1 1 d . U
H35 H 0.1253 0.2589 0.9753 0.034 Uiso 1 1 calc R U
C36 C -0.0499(3) 0.36875(17) 0.97040(13) 0.0278(5) Uani 1 1 d . U
H36 H -0.1276 0.3366 1.0085 0.033 Uiso 1 1 calc R U
C37 C -0.0870(3) 0.46177(17) 0.93442(13) 0.0262(5) Uani 1 1 d . U
H37 H -0.1898 0.4937 0.9480 0.031 Uiso 1 1 calc R U
C38 C 0.0260(3) 0.50807(16) 0.87858(12) 0.0234(5) Uani 1 1 d . U
H38 H -0.0013 0.5717 0.8536 0.028 Uiso 1 1 calc R U
C39 C 0.4564(3) 0.59341(15) 0.82208(12) 0.0203(4) Uani 1 1 d . U
C40 C 0.4207(3) 0.59829(16) 0.89219(12) 0.0240(5) Uani 1 1 d . U
H40 H 0.3241 0.5652 0.9196 0.029 Uiso 1 1 calc R U
C41 C 0.5218(3) 0.64997(17) 0.92276(13) 0.0274(5) Uani 1 1 d . U
H41 H 0.4949 0.6511 0.9706 0.033 Uiso 1 1 calc R U
C42 C 0.6614(3) 0.69983(16) 0.88362(13) 0.0267(5) Uani 1 1 d . U
H42 H 0.7306 0.7353 0.9044 0.032 Uiso 1 1 calc R U
C43 C 0.6994(3) 0.69766(16) 0.81407(13) 0.0240(5) Uani 1 1 d . U
H43 H 0.7937 0.7327 0.7866 0.029 Uiso 1 1 calc R U
C44 C 0.6004(3) 0.64450(15) 0.78429(12) 0.0210(4) Uani 1 1 d . U
C45 C 0.8237(3) 0.62872(16) 0.68832(12) 0.0241(5) Uani 1 1 d . U
H45 H 0.9332 0.6190 0.7142 0.029 Uiso 1 1 calc R U
C46 C 0.8034(3) 0.63277(15) 0.61759(12) 0.0226(5) Uani 1 1 d . U
C47 C 0.9391(3) 0.62214(16) 0.56339(12) 0.0234(5) Uani 1 1 d . U
C48 C 1.1187(3) 0.59671(17) 0.58250(13) 0.0262(5) Uani 1 1 d . U
H48 H 1.1546 0.5889 0.6305 0.031 Uiso 1 1 calc R U
C49 C 1.2456(3) 0.58270(18) 0.53204(14) 0.0314(6) Uani 1 1 d . U
H49 H 1.3676 0.5651 0.5456 0.038 Uiso 1 1 calc R U
C50 C 1.1945(4) 0.59432(18) 0.46221(14) 0.0346(6) Uani 1 1 d . U
H50 H 1.2806 0.5833 0.4280 0.042 Uiso 1 1 calc R U
C51 C 1.0177(4) 0.62202(19) 0.44210(14) 0.0356(6) Uani 1 1 d . U
H51 H 0.9838 0.6321 0.3935 0.043 Uiso 1 1 calc R U
C52 C 0.8899(3) 0.63520(17) 0.49224(13) 0.0294(5) Uani 1 1 d . U
H52 H 0.7683 0.6532 0.4782 0.035 Uiso 1 1 calc R U

loop_
_atom_site_aniso_label
_atom_site_aniso_U_11
_atom_site_aniso_U_22
_atom_site_aniso_U_33
_atom_site_aniso_U_23
_atom_site_aniso_U_13
_atom_site_aniso_U_12
P1 0.0196(3) 0.0214(3) 0.0179(3) -0.0062(2) -0.0003(2) -0.0021(2)
N1 0.0200(9) 0.0199(9) 0.0188(9) -0.0043(8) -0.0014(7) -0.0022(7)
N2 0.0252(10) 0.0335(11) 0.0194(10) -0.0011(9) 0.0002(8) -0.0085(9)
N3 0.0251(10) 0.0319(11) 0.0203(10) -0.0028(9) -0.0007(8) -0.0067(8)
C1 0.0190(10) 0.0202(11) 0.0196(11) -0.0060(9) -0.0018(8) 0.0013(8)
C2 0.0249(11) 0.0322(13) 0.0235(12) -0.0124(10) 0.0040(9) -0.0052(10)
C3 0.0264(12) 0.0357(14) 0.0318(14) -0.0097(12) 0.0034(10) -0.0107(10)
C4 0.0303(12) 0.0312(13) 0.0329(14) -0.0111(11) -0.0059(10) -0.0063(10)
C5 0.0349(13) 0.0338(14) 0.0243(12) -0.0137(11) -0.0031(10) -0.0034(11)
C6 0.0245(11) 0.0262(12) 0.0211(11) -0.0066(10) 0.0000(9) -0.0015(9)
C7 0.0180(10) 0.0250(11) 0.0185(11) -0.0079(9) 0.0014(8) 0.0002(8)
C8 0.0244(11) 0.0236(11) 0.0236(12) -0.0092(10) 0.0004(9) -0.0028(9)
C9 0.0314(12) 0.0233(12) 0.0241(12) -0.0054(10) -0.0009(9) 0.0015(10)
C10 0.0282(12) 0.0325(13) 0.0220(12) -0.0071(10) -0.0049(9) 0.0032(10)
C11 0.0210(11) 0.0339(13) 0.0266(13) -0.0122(11) -0.0021(9) -0.0031(10)
C12 0.0228(11) 0.0227(11) 0.0258(12) -0.0081(10) 0.0002(9) -0.0028(9)
C13 0.0205(10) 0.0194(10) 0.0212(11) -0.0062(9) 0.0001(8) -0.0039(8)
C14 0.0244(11) 0.0290(12) 0.0228(12) -0.0101(10) -0.0039(9) -0.0002(9)
C15 0.0305(12) 0.0316(13) 0.0245(12) -0.0145(11) -0.0019(9) -0.0012(10)
C16 0.0262(12) 0.0255(12) 0.0321(13) -0.0139(11) 0.0020(10) -0.0003(10)
C17 0.0235(11) 0.0213(11) 0.0293(13) -0.0080(10) -0.0032(9) 0.0001(9)
C18 0.0233(10) 0.0181(10) 0.0198(11) -0.0066(9) -0.0011(8) -0.0050(8)
C19 0.0199(10) 0.0247(11) 0.0226(11) -0.0074(10) -0.0007(8) -0.0046(9)
C20 0.0220(10) 0.0186(10) 0.0196(11) -0.0045(9) -0.0006(8) -0.0024(8)
C21 0.0238(11) 0.0177(10) 0.0198(11) -0.0069(9) -0.0025(8) 0.0018(9)
C22 0.0253(11) 0.0241(11) 0.0208(11) -0.0059(10) -0.0009(9) -0.0019(9)
C23 0.0243(11) 0.0276(12) 0.0309(13) -0.0093(11) -0.0056(9) 0.0000(10)
C24 0.0338(13) 0.0290(13) 0.0250(13) -0.0110(11) -0.0114(10) 0.0054(10)
C25 0.0398(14) 0.0330(13) 0.0176(12) -0.0088(10) -0.0001(10) 0.0001(11)
C26 0.0298(12) 0.0291(12) 0.0220(12) -0.0082(10) 0.0014(9) -0.0045(10)
P2 0.0215(3) 0.0209(3) 0.0190(3) -0.0056(2) -0.0005(2) -0.0020(2)
N4 0.0215(9) 0.0207(9) 0.0195(10) -0.0044(8) -0.0006(7) -0.0014(7)
N5 0.0245(10) 0.0382(12) 0.0199(10) -0.0034(9) -0.0041(8) 0.0014(9)
N6 0.0269(10) 0.0375(12) 0.0204(10) -0.0023(9) -0.0010(8) -0.0015(9)
C27 0.0249(11) 0.0205(11) 0.0198(11) -0.0050(9) 0.0041(9) -0.0047(9)
C28 0.0309(12) 0.0259(12) 0.0283(13) -0.0122(10) -0.0021(10) 0.0010(10)
C29 0.0341(13) 0.0306(13) 0.0360(15) -0.0102(12) -0.0009(11) 0.0033(11)
C30 0.0448(15) 0.0235(12) 0.0324(14) -0.0092(11) 0.0111(11) 0.0005(11)
C31 0.0464(15) 0.0306(13) 0.0286(14) -0.0166(11) 0.0100(11) -0.0127(12)
C32 0.0303(12) 0.0300(13) 0.0241(12) -0.0103(10) 0.0026(9) -0.0098(10)
C33 0.0206(10) 0.0225(11) 0.0182(11) -0.0067(9) -0.0015(8) -0.0031(9)
C34 0.0251(11) 0.0235(11) 0.0257(12) -0.0075(10) 0.0010(9) 0.0001(9)
C35 0.0343(13) 0.0207(11) 0.0274(13) -0.0028(10) 0.0012(10) -0.0027(10)
C36 0.0275(12) 0.0306(13) 0.0247(12) -0.0073(10) 0.0042(9) -0.0060(10)
C37 0.0219(11) 0.0314(13) 0.0262(12) -0.0107(11) 0.0001(9) 0.0017(10)
C38 0.0225(11) 0.0226(11) 0.0236(12) -0.0051(10) -0.0029(9) 0.0013(9)
C39 0.0212(10) 0.0171(10) 0.0221(11) -0.0059(9) -0.0007(8) 0.0010(8)
C40 0.0237(11) 0.0255(12) 0.0243(12) -0.0098(10) 0.0034(9) -0.0029(9)
C41 0.0290(12) 0.0302(13) 0.0273(13) -0.0154(11) 0.0034(9) -0.0022(10)
C42 0.0257(11) 0.0248(12) 0.0344(14) -0.0164(11) -0.0019(10) -0.0002(9)
C43 0.0216(11) 0.0210(11) 0.0298(13) -0.0084(10) 0.0005(9) -0.0005(9)
C44 0.0216(10) 0.0188(10) 0.0217(11) -0.0058(9) 0.0002(8) 0.0025(8)
C45 0.0204(10) 0.0290(12) 0.0234(12) -0.0089(10) 0.0002(9) -0.0009(9)
C46 0.0248(11) 0.0199(11) 0.0207(11) -0.0027(9) -0.0012(9) -0.0019(9)
C47 0.0297(12) 0.0198(11) 0.0208(12) -0.0060(9) 0.0032(9) -0.0062(9)
C48 0.0289(12) 0.0290(12) 0.0223(12) -0.0095(10) 0.0017(9) -0.0063(10)
C49 0.0284(12) 0.0349(14) 0.0331(14) -0.0130(12) 0.0058(10) -0.0080(11)
C50 0.0422(15) 0.0338(14) 0.0297(14) -0.0124(12) 0.0139(11) -0.0109(12)
C51 0.0508(16) 0.0360(14) 0.0197(13) -0.0072(11) 0.0020(11) -0.0084(12)
C52 0.0358(13) 0.0306(13) 0.0210(12) -0.0066(10) -0.0024(10) -0.0026(11)

loop_
_atom_type_symbol
_atom_type_description
_atom_type_scat_dispersion_real
_atom_type_scat_dispersion_imag
_atom_type_scat_source
C C 0.0033 0.0016 'International Tables Vol C Tables 4.2.6.8 and 6.1.1.4'
H H 0.0000 0.0000 'International Tables Vol C Tables 4.2.6.8 and 6.1.1.4'
N N 0.0061 0.0033 'International Tables Vol C Tables 4.2.6.8 and 6.1.1.4'
P P 0.1023 0.0942 'International Tables Vol C Tables 4.2.6.8 and 6.1.1.4'

loop_
_geom_angle_atom_site_label_1
_geom_angle_atom_site_label_2
_geom_angle_atom_site_label_3
_geom_angle
C1 P1 C7 104.45(10)
C1 P1 C13 99.56(10)
C7 P1 C13 101.42(10)
N2 N1 C19 110.66(18)
N2 N1 C18 120.60(17)
C19 N1 C18 128.67(19)
N3 N2 N1 107.07(17)
N2 N3 C20 109.31(19)
C6 C1 C2 118.6(2)
C6 C1 P1 118.24(16)
C2 C1 P1 123.07(17)
C3 C2 C1 120.6(2)
C3 C2 H2 119.7
C1 C2 H2 119.7
C2 C3 C4 120.2(2)
C2 C3 H3 119.9
C4 C3 H3 119.9
C5 C4 C3 119.8(2)
C5 C4 H4 120.1
C3 C4 H4 120.1
C4 C5 C6 120.2(2)
C4 C5 H5 119.9
C6 C5 H5 119.9
C1 C6 C5 120.6(2)
C1 C6 H6 119.7
C5 C6 H6 119.7
C8 C7 C12 118.3(2)
C8 C7 P1 126.21(17)
C12 C7 P1 115.41(17)
C9 C8 C7 120.3(2)
C9 C8 H8 119.8
C7 C8 H8 119.8
C10 C9 C8 120.7(2)
C10 C9 H9 119.6
C8 C9 H9 119.6
C11 C10 C9 119.6(2)
C11 C10 H10 120.2
C9 C10 H10 120.2
C12 C11 C10 120.0(2)
C12 C11 H11 120.0
C10 C11 H11 120.0
C11 C12 C7 121.1(2)
C11 C12 H12 119.4
C7 C12 H12 119.4
C14 C13 C18 116.3(2)
C14 C13 P1 122.63(17)
C18 C13 P1 121.03(17)
C15 C14 C13 121.8(2)
C15 C14 H14 119.1
C13 C14 H14 119.1
C16 C15 C14 120.6(2)
C16 C15 H15 119.7
C14 C15 H15 119.7
C15 C16 C17 118.9(2)
C15 C16 H16 120.5
C17 C16 H16 120.5
C18 C17 C16 120.2(2)
C18 C17 H17 119.9
C16 C17 H17 119.9
C17 C18 C13 122.2(2)
C17 C18 N1 117.07(19)
C13 C18 N1 120.8(2)
N1 C19 C20 105.23(19)
N1 C19 H19 127.4
C20 C19 H19 127.4
C19 C20 N3 107.73(19)
C19 C20 C21 130.5(2)
N3 C20 C21 121.8(2)
C26 C21 C22 118.8(2)
C26 C21 C20 120.6(2)
C22 C21 C20 120.6(2)
C23 C22 C21 120.4(2)
C23 C22 H22 119.8
C21 C22 H22 119.8
C24 C23 C22 120.2(2)
C24 C23 H23 119.9
C22 C23 H23 119.9
C23 C24 C25 119.9(2)
C23 C24 H24 120.1
C25 C24 H24 120.1
C24 C25 C26 120.1(2)
C24 C25 H25 120.0
C26 C25 H25 120.0
C25 C26 C21 120.6(2)
C25 C26 H26 119.7
C21 C26 H26 119.7
C27 P2 C33 102.28(10)
C27 P2 C39 102.16(10)
C33 P2 C39 102.14(10)
C45 N4 N5 110.54(18)
C45 N4 C44 128.14(19)
N5 N4 C44 121.32(18)
N6 N5 N4 107.10(18)
N5 N6 C46 109.41(19)
C28 C27 C32 118.5(2)
C28 C27 P2 124.04(18)
C32 C27 P2 117.46(18)
C29 C28 C27 120.8(2)
C29 C28 H28 119.6
C27 C28 H28 119.6
C30 C29 C28 120.1(2)
C30 C29 H29 119.9
C28 C29 H29 119.9
C31 C30 C29 119.8(2)
C31 C30 H30 120.1
C29 C30 H30 120.1
C30 C31 C32 120.4(2)
C30 C31 H31 119.8
C32 C31 H31 119.8
C31 C32 C27 120.4(2)
C31 C32 H32 119.8
C27 C32 H32 119.8
C34 C33 C38 118.3(2)
C34 C33 P2 125.24(17)
C38 C33 P2 116.35(17)
C35 C34 C33 120.2(2)
C35 C34 H34 119.9
C33 C34 H34 119.9
C36 C35 C34 120.7(2)
C36 C35 H35 119.7
C34 C35 H35 119.7
C35 C36 C37 119.8(2)
C35 C36 H36 120.1
C37 C36 H36 120.1
C38 C37 C36 119.8(2)
C38 C37 H37 120.1
C36 C37 H37 120.1
C37 C38 C33 121.2(2)
C37 C38 H38 119.4
C33 C38 H38 119.4
C40 C39 C44 116.0(2)
C40 C39 P2 121.26(17)
C44 C39 P2 122.55(17)
C41 C40 C39 122.2(2)
C41 C40 H40 118.9
C39 C40 H40 118.9
C42 C41 C40 120.1(2)
C42 C41 H41 120.0
C40 C41 H41 120.0
C43 C42 C41 119.5(2)
C43 C42 H42 120.3
C41 C42 H42 120.3
C42 C43 C44 120.2(2)
C42 C43 H43 119.9
C44 C43 H43 119.9
C43 C44 C39 122.0(2)
C43 C44 N4 116.86(19)
C39 C44 N4 121.1(2)
N4 C45 C46 105.4(2)
N4 C45 H45 127.3
C46 C45 H45 127.3
N6 C46 C45 107.6(2)
N6 C46 C47 122.2(2)
C45 C46 C47 130.2(2)
C48 C47 C52 118.8(2)
C48 C47 C46 120.5(2)
C52 C47 C46 120.7(2)
C49 C48 C47 120.6(2)
C49 C48 H48 119.7
C47 C48 H48 119.7
C50 C49 C48 120.0(2)
C50 C49 H49 120.0
C48 C49 H49 120.0
C49 C50 C51 119.9(2)
C49 C50 H50 120.0
C51 C50 H50 120.0
C50 C51 C52 120.4(2)
C50 C51 H51 119.8
C52 C51 H51 119.8
C51 C52 C47 120.2(2)
C51 C52 H52 119.9
C47 C52 H52 119.9

loop_
_geom_bond_atom_site_label_1
_geom_bond_atom_site_label_2
_geom_bond_distance
P1 C1 1.830(2)
P1 C7 1.834(2)
P1 C13 1.850(2)
N1 N2 1.350(2)
N1 C19 1.351(3)
N1 C18 1.439(3)
N2 N3 1.311(3)
N3 C20 1.370(3)
C1 C6 1.391(3)
C1 C2 1.399(3)
C2 C3 1.385(3)
C2 H2 0.9500
C3 C4 1.386(4)
C3 H3 0.9500
C4 C5 1.383(3)
C4 H4 0.9500
C5 C6 1.392(3)
C5 H5 0.9500
C6 H6 0.9500
C7 C8 1.393(3)
C7 C12 1.401(3)
C8 C9 1.389(3)
C8 H8 0.9500
C9 C10 1.385(3)
C9 H9 0.9500
C10 C11 1.384(3)
C10 H10 0.9500
C11 C12 1.383(3)
C11 H11 0.9500
C12 H12 0.9500
C13 C14 1.398(3)
C13 C18 1.403(3)
C14 C15 1.387(3)
C14 H14 0.9500
C15 C16 1.382(3)
C15 H15 0.9500
C16 C17 1.387(3)
C16 H16 0.9500
C17 C18 1.385(3)
C17 H17 0.9500
C19 C20 1.368(3)
C19 H19 0.9500
C20 C21 1.468(3)
C21 C26 1.392(3)
C21 C22 1.396(3)
C22 C23 1.387(3)
C22 H22 0.9500
C23 C24 1.383(3)
C23 H23 0.9500
C24 C25 1.384(4)
C24 H24 0.9500
C25 C26 1.390(3)
C25 H25 0.9500
C26 H26 0.9500
P2 C27 1.829(2)
P2 C33 1.831(2)
P2 C39 1.845(2)
N4 C45 1.349(3)
N4 N5 1.349(3)
N4 C44 1.437(3)
N5 N6 1.314(3)
N6 C46 1.365(3)
C27 C28 1.392(3)
C27 C32 1.396(3)
C28 C29 1.386(3)
C28 H28 0.9500
C29 C30 1.383(4)
C29 H29 0.9500
C30 C31 1.376(4)
C30 H30 0.9500
C31 C32 1.389(4)
C31 H31 0.9500
C32 H32 0.9500
C33 C34 1.395(3)
C33 C38 1.400(3)
C34 C35 1.390(3)
C34 H34 0.9500
C35 C36 1.381(3)
C35 H35 0.9500
C36 C37 1.384(3)
C36 H36 0.9500
C37 C38 1.383(3)
C37 H37 0.9500
C38 H38 0.9500
C39 C40 1.403(3)
C39 C44 1.406(3)
C40 C41 1.389(3)
C40 H40 0.9500
C41 C42 1.382(3)
C41 H41 0.9500
C42 C43 1.382(3)
C42 H42 0.9500
C43 C44 1.387(3)
C43 H43 0.9500
C45 C46 1.372(3)
C45 H45 0.9500
C46 C47 1.468(3)
C47 C48 1.393(3)
C47 C52 1.396(3)
C48 C49 1.388(3)
C48 H48 0.9500
C49 C50 1.379(4)
C49 H49 0.9500
C50 C51 1.382(4)
C50 H50 0.9500
C51 C52 1.384(3)
C51 H51 0.9500
C52 H52 0.9500
